data_2104419
loop_
_publ_author_name
'Rutzinger, D.'
'Bartsch, C.'
'Doert, Th.'
'Ruck, M.'

_publ_section_title
;
 Incommensurately modulated lanthanide coinage-metal diarsenides. II.
 GdCuAs~2~, GdAu~1{-~\d}As~2~ and TbAu~1{-~\d}As~2~ -- new distortion
 variants of the HfCuSi~2~ type with irregularly stacked zigzag chains
 of arsenic atoms
;
_journal_coeditor_code CK5036
_journal_issue 5
_journal_name_full 'Acta Crystallographica Section B'
_journal_page_first 527
_journal_page_last 534
_journal_paper_doi 10.1107/S0108768109029565
_journal_volume 65
_journal_year 2009
_chemical_formula_analytical 'As2 Cu1 Gd1'
_chemical_formula_iupac 'As2 Cu1 Gd1'
_chemical_formula_moiety 'As2 Cu1 Gd1'
_chemical_formula_structural 'As2 Cu1 Gd1'
_chemical_formula_sum 'As2 Cu Gd'
_chemical_formula_weight 370.6
_chemical_name_common 'Gadulinium copper arsenide'
_chemical_name_systematic ' ?'
_space_group_ssg_name P21/m(\a0\g)00
_symmetry_cell_setting monoclinic
_cell_angle_alpha 90
_cell_angle_beta 90.05(3)
_cell_angle_gamma 90
_cell_formula_units_Z 2
_cell_length_a 3.9041(8)
_cell_length_b 3.9015(8)
_cell_length_c 9.908(2)
_cell_measurement_reflns_used 10083
_cell_measurement_temperature 293.0(10)
_cell_measurement_theta_max 33.53
_cell_measurement_theta_min 3.01
_cell_modulation_dimension 1
_cell_volume 150.92(5)
_computing_cell_refinement 'X-AREA, STOE, 2006'
_computing_data_collection 'X-AREA, STOE, 2006'
_computing_data_reduction 'X-AREA, STOE, 2002'
_computing_molecular_graphics
;
DIAMOND-Visuelles Informationssystem f\"ur Kristallstrukturen
 (G. Bergerhoff, Bonn, 1999)
;
_computing_publication_material 'Jana2000 (Petricek, Dusek & Palatinus, 2000)'
_computing_structure_refinement 'Jana2000 (Petricek, Dusek & Palatinus, 2000)'
_computing_structure_solution 'SHELXS-97 (Sheldrick, 1997)'
_diffrn_ambient_temperature 293
_diffrn_detector_area_resol_mean 6.67
_diffrn_measured_fraction_theta_full 0.99
_diffrn_measurement_device '2-circle goniometer'
_diffrn_measurement_device_type 'STOE IPDS 2'
_diffrn_measurement_method '\w scans'
_diffrn_radiation_monochromator 'plane graphite'
_diffrn_radiation_type 'Mo K\a'
_diffrn_radiation_wavelength 0.71073
_diffrn_reflns_av_R_equivalents 0.0941
_diffrn_reflns_av_sigmaI/netI 0.0419
_diffrn_reflns_limit_h_max 6
_diffrn_reflns_limit_h_min -6
_diffrn_reflns_limit_index_m_1_max 1
_diffrn_reflns_limit_index_m_1_min -1
_diffrn_reflns_limit_k_max 6
_diffrn_reflns_limit_k_min -5
_diffrn_reflns_limit_l_max 16
_diffrn_reflns_limit_l_min -16
_diffrn_reflns_number 10072
_diffrn_reflns_reduction_process
;
XShape (Stoe, 1999), XRed32 (Stoe, 2001)
;
_diffrn_reflns_theta_full 34.15
_diffrn_reflns_theta_max 34.15
_diffrn_reflns_theta_min 3.05
_exptl_absorpt_coefficient_mu 50.253
_exptl_absorpt_correction_T_max 0.460
_exptl_absorpt_correction_T_min 0.128
_exptl_absorpt_correction_type numerical
_exptl_absorpt_process_details '(Jana2000; Petricek, Dusek & Palatinus, 2000)'
_exptl_crystal_colour black
_exptl_crystal_density_diffrn 8.153
_exptl_crystal_density_method none
_exptl_crystal_description platelet
_exptl_crystal_F_000 318
_exptl_crystal_size_max 0.260
_exptl_crystal_size_mid 0.060
_exptl_crystal_size_min 0.020
_refine_diff_density_max 1.64
_refine_diff_density_min -1.97
_refine_ls_extinction_coef 0.140(10)
_refine_ls_extinction_method 'B-C type 1 Gaussian isotropic (Becker & Coppens, 1974)'
_refine_ls_goodness_of_fit_ref 1.24
_refine_ls_number_parameters 77
_refine_ls_number_reflns 2043
_refine_ls_R_factor_all 0.1038
_refine_ls_R_factor_gt 0.0392
_refine_ls_shift/su_max 0.0224
_refine_ls_shift/su_mean 0.0073
_refine_ls_structure_factor_coef F
_refine_ls_weighting_details w=1/(\s^2^(F)+0.0001F^2^)
_refine_ls_weighting_scheme sigma
_refine_ls_wR_factor_gt 0.0362
_refine_ls_wR_factor_ref 0.0391
_reflns_number_gt 751
_reflns_number_total 2043
_reflns_threshold_expression I>3\s(I)
_cod_data_source_file ck5036.cif
_cod_data_source_block I
_cod_original_formula_sum 'As2 Cu1 Gd1'
_cod_database_code 2104419
_cod_database_fobs_code 2104419

loop_
_space_group_symop_ssg_id
_space_group_symop_ssg_operation_algebraic
1 x1,x2,x3,x4
2 -x1,1/2+x2,-x3,-x4
3 -x1,-x2,-x3,-x4
4 x1,1/2-x2,x3,x4

loop_
_atom_site_type_symbol
_atom_site_label
_atom_site_fract_x
_atom_site_fract_y
_atom_site_fract_z
_atom_site_U_iso_or_equiv
_atom_site_adp_type
_atom_site_calc_flag
_atom_site_refinement_flags
_atom_site_occupancy
_atom_site_disorder_assembly
_atom_site_disorder_group
Gd Gd 0.2476(3) 0.25 0.76146(4) 0.01281(10) Uani d . 1 . .
Cu Cu 0.7439(13) 0.25 0.49985(18) 0.0166(3) Uani d . 1 . .
As As1 0.2543(7) 0.25 0.34179(8) 0.0134(2) Uani d . 1 . .
As As2 0.7398(11) 0.25 0.99949(15) 0.0173(3) Uani d . 1 . .

loop_
_atom_site_aniso_label
_atom_site_aniso_U_11
_atom_site_aniso_U_22
_atom_site_aniso_U_33
_atom_site_aniso_U_12
_atom_site_aniso_U_13
_atom_site_aniso_U_23
_atom_site_aniso_type_symbol
Gd 0.00981(17) 0.01209(18) 0.01652(16) 0 0.0015(9) 0 Gd
Cu 0.0137(7) 0.0150(5) 0.0210(6) 0 -0.005(2) 0 Cu
As1 0.0095(3) 0.0115(3) 0.0192(4) 0 -0.0026(15) 0 As
As2 0.0154(6) 0.0192(5) 0.0173(4) 0 -0.0014(14) 0 As

loop_
_atom_site_displace_Fourier_atom_site_label
_atom_site_displace_Fourier_axis
_atom_site_displace_Fourier_wave_vector_seq_id
_atom_site_displace_Fourier_param_cos
_atom_site_displace_Fourier_param_sin
Gd x 1 0.0075(2) -0.0073(2)
Gd y 1 0 0
Gd z 1 -0.0007(2) 0.0005(2)
Cu x 1 0.0004(5) -0.0139(6)
Cu y 1 0 0
Cu z 1 0.0014(6) 0.0021(5)
As1 x 1 -0.0054(3) -0.0098(3)
As1 y 1 0 0
As1 z 1 0.0008(4) 0.0010(5)
As2 x 1 0.0261(5) 0.0004(5)
As2 y 1 0 0
As2 z 1 -0.0039(5) -0.0010(4)

loop_
_atom_site_Fourier_wave_vector_seq_id
_atom_site_Fourier_wave_vector_x
_atom_site_Fourier_wave_vector_z
1 0.03570 0.47900

loop_
_atom_site_U_Fourier_atom_site_label
_atom_site_U_Fourier_tens_elem
_atom_site_U_Fourier_wave_vector_seq_id
_atom_site_U_Fourier_param_cos
_atom_site_U_Fourier_param_sin
Gd U11 1 0.0012(8) -0.0010(8)
Gd U22 1 0.0017(11) -0.0020(10)
Gd U33 1 0.0015(8) 0.0019(8)
Gd U12 1 0 0
Gd U13 1 0.0000(4) -0.0003(3)
Gd U23 1 0 0
Cu U11 1 0.0011(16) 0.003(3)
Cu U22 1 0.000(2) -0.001(3)
Cu U33 1 -0.0122(19) -0.004(2)
Cu U12 1 0 0
Cu U13 1 0.0027(10) -0.0021(9)
Cu U23 1 0 0
As1 U11 1 -0.0011(13) 0.0000(14)
As1 U22 1 0.0012(19) 0.000(2)
As1 U33 1 -0.0001(16) -0.0017(17)
As1 U12 1 0 0
As1 U13 1 -0.0013(6) -0.0016(6)
As1 U23 1 0 0
As2 U11 1 -0.0026(16) -0.0019(16)
As2 U22 1 -0.006(2) 0.001(3)
As2 U33 1 0.0002(17) -0.0027(18)
As2 U12 1 0 0
As2 U13 1 -0.0062(9) 0.0003(8)
As2 U23 1 0 0

loop_
_atom_type_symbol
_atom_type_scat_dispersion_real
_atom_type_scat_dispersion_imag
_atom_type_scat_source
Gd -0.165 3.904 'International Tables Vol C Tables  4.2.6.8 and 6.1.1.1'
Cu 0.320 1.265 'International Tables Vol C Tables  4.2.6.8 and 6.1.1.1'
As 0.050 2.006 'International Tables Vol C Tables  4.2.6.8 and 6.1.1.1'

loop_
_cell_wave_vector_seq_id
_cell_wave_vector_x
_cell_wave_vector_y
_cell_wave_vector_z
1 0.03570 0.00000 0.47900

loop_
_geom_bond_atom_site_label_1
_geom_bond_atom_site_label_2
_geom_bond_site_symmetry_1
_geom_bond_site_symmetry_2
_geom_bond_publ_flag
_geom_bond_distance_max
_geom_bond_distance_min
_geom_bond_distance_av
Gd Cu . 1_455 yes 3.268(6) 3.239(6) 3.253(6)
Gd Cu . . yes 3.260(6) 3.213(6) 3.236(6)
Gd Cu . 3_656 yes 3.255(5) 3.228(5) 3.242(5)
Gd Cu . 3_666 yes 3.255(5) 3.228(5) 3.242(5)
Gd As1 . 3_556 yes 2.951(3) 2.945(3) 2.948(3)
Gd As1 . 3_566 yes 2.951(3) 2.945(3) 2.948(3)
Gd As1 . 3_656 yes 2.943(3) 2.934(3) 2.938(3)
Gd As1 . 3_666 yes 2.943(3) 2.934(3) 2.938(3)
Gd As2 . 1_455 yes 3.145(5) 3.017(5) 3.082(5)
Gd As2 . . yes 3.059(5) 3.026(5) 3.042(5)
Gd As2 . 3_657 yes 3.107(4) 3.037(4) 3.070(4)
Gd As2 . 3_667 yes 3.107(4) 3.037(4) 3.070(4)
Cu Cu . 3_656 yes 2.728(5) 2.724(5) 2.726(5)
Cu Cu . 3_666 yes 2.728(5) 2.724(5) 2.726(5)
Cu Cu . 3_756 yes 2.801(5) 2.787(5) 2.794(5)
Cu Cu . 3_766 yes 2.801(5) 2.787(5) 2.794(5)
Cu As1 . . yes 2.478(7) 2.464(7) 2.471(7)
Cu As1 . 1_655 yes 2.548(7) 2.521(7) 2.535(7)
Cu As1 . 3_656 yes 2.515(5) 2.492(5) 2.503(5)
Cu As1 . 3_666 yes 2.515(5) 2.492(5) 2.503(5)
As2 As2 . 3_657 yes 2.850(5) 2.568(4) 2.705(5)
As2 As2 . 3_667 yes 2.850(5) 2.568(4) 2.705(5)
As2 As2 . 3_757 yes 2.967(5) 2.675(5) 2.820(5)
As2 As2 . 3_767 yes 2.967(5) 2.675(5) 2.820(5)
